data_4337189
loop_
_publ_author_name
'Esteban, Jordi'
'Font-Bardia, Merc\`e'
'Escuer, Albert'

_publ_section_title
;
 Anionic guests in prismatic cavities generated by enneanuclear nickel
 metallacycles.
;
_journal_issue 2
_journal_name_full 'Inorganic chemistry'
_journal_page_first 1113
_journal_page_last 1121
_journal_paper_doi 10.1021/ic402651k
_journal_volume 53
_journal_year 2014
_chemical_formula_moiety 'C66 H82 N26 Ni4 O4, 4(C2 H3 N)'
_chemical_formula_sum 'C74 H94 N30 Ni4 O4'
_chemical_formula_weight 1702.63
_chemical_name_systematic
;
 ?
;
_space_group_IT_number 2
_symmetry_cell_setting triclinic
_symmetry_space_group_name_Hall '-P 1'
_symmetry_space_group_name_H-M 'P -1'
_atom_sites_solution_hydrogens geom
_atom_sites_solution_primary direct
_atom_sites_solution_secondary difmap
_audit_creation_method SHELXL-97
_cell_angle_alpha 81.061(3)
_cell_angle_beta 77.215(3)
_cell_angle_gamma 78.688(2)
_cell_formula_units_Z 1
_cell_length_a 9.8184(3)
_cell_length_b 13.0209(4)
_cell_length_c 16.2408(5)
_cell_measurement_reflns_used 10070
_cell_measurement_temperature 100(2)
_cell_measurement_theta_max 29.21
_cell_measurement_theta_min 2.89
_cell_volume 1971.82(11)
_computing_cell_refinement 'CrysAlisPro, Agilent Technologies,Version 1.1'
_computing_data_collection 'CrysAlisPro, Agilent Technologies,Version 1.1'
_computing_data_reduction 'CrysAlisPro, Agilent Technologies,Version 1.1'
_computing_molecular_graphics 'ORTEP (Brueggermann and Smith, 1990)'
_computing_publication_material 'PLATON (Spek, 1990)'
_computing_structure_refinement 'SHELXL-97 (Sheldrick, 1997)'
_computing_structure_solution 'SHELXS-97 (Sheldrick, 1997)'
_diffrn_ambient_temperature 100(2)
_diffrn_measured_fraction_theta_full 0.998
_diffrn_measured_fraction_theta_max 0.831
_diffrn_measurement_device_type 'SuperNova, Dual, Cu at zero, Eos'
_diffrn_measurement_method omega-scan
_diffrn_radiation_monochromator mirror
_diffrn_radiation_source 'SuperNova (Mo) X-ray Source'
_diffrn_radiation_type MoK\a
_diffrn_radiation_wavelength 0.71073
_diffrn_reflns_av_R_equivalents 0.0178
_diffrn_reflns_av_sigmaI/netI 0.0319
_diffrn_reflns_limit_h_max 13
_diffrn_reflns_limit_h_min -10
_diffrn_reflns_limit_k_max 17
_diffrn_reflns_limit_k_min -16
_diffrn_reflns_limit_l_max 20
_diffrn_reflns_limit_l_min -18
_diffrn_reflns_number 16759
_diffrn_reflns_theta_full 25.00
_diffrn_reflns_theta_max 29.28
_diffrn_reflns_theta_min 2.90
_exptl_absorpt_coefficient_mu 1.010
_exptl_absorpt_correction_T_max 1.00000
_exptl_absorpt_correction_T_min 0.86395
_exptl_absorpt_correction_type multi-scan
_exptl_absorpt_process_details 'SCALE3 ABSPACK'
_exptl_crystal_colour red
_exptl_crystal_density_diffrn 1.434
_exptl_crystal_density_method 'not measured'
_exptl_crystal_description prism
_exptl_crystal_F_000 892
_exptl_crystal_size_max 0.373
_exptl_crystal_size_mid 0.137
_exptl_crystal_size_min 0.075
_refine_diff_density_max 0.515
_refine_diff_density_min -0.338
_refine_diff_density_rms 0.055
_refine_ls_extinction_method none
_refine_ls_goodness_of_fit_ref 1.038
_refine_ls_hydrogen_treatment mixed
_refine_ls_matrix_type full
_refine_ls_number_parameters 605
_refine_ls_number_reflns 8958
_refine_ls_number_restraints 8
_refine_ls_restrained_S_all 1.039
_refine_ls_R_factor_all 0.0370
_refine_ls_R_factor_gt 0.0308
_refine_ls_shift/su_max 0.001
_refine_ls_shift/su_mean 0.000
_refine_ls_structure_factor_coef Fsqd
_refine_ls_weighting_details 'calc w=1/[\s^2^(Fo^2^)+(0.0244P)^2^+1.2525P] where P=(Fo^2^+2Fc^2^)/3'
_refine_ls_weighting_scheme calc
_refine_ls_wR_factor_gt 0.0685
_refine_ls_wR_factor_ref 0.0723
_reflns_number_gt 7915
_reflns_number_total 8958
_reflns_threshold_expression >2sigma(I)
_cod_data_source_file ic402651k_si_001.cif
_cod_data_source_block je816_1
_cod_depositor_comments
;
The following automatic conversions were performed:

'_symmetry_cell_setting' value 'TRICLINIC' changed to 'triclinic'
according to
/usr/data/users/saulius/automatic-downloads/current/ACS/lib/dictionaries/cif_core.dic
dictionary named 'cif_core.dic' version 2.4.2 from 2011-04-26.

Automatic conversion script
Id: cif_fix_values 2281 2013-09-26 08:29:07Z andrius 
;
_cod_original_cell_volume 1971.83(10)
_cod_original_sg_symbol_H-M P-1
_cod_database_code 4337189

loop_
_symmetry_equiv_pos_as_xyz
'x, y, z'
'-x, -y, -z'

loop_
_atom_site_label
_atom_site_type_symbol
_atom_site_fract_x
_atom_site_fract_y
_atom_site_fract_z
_atom_site_U_iso_or_equiv
_atom_site_adp_type
_atom_site_occupancy
_atom_site_symmetry_multiplicity
_atom_site_calc_flag
_atom_site_refinement_flags
_atom_site_disorder_assembly
_atom_site_disorder_group
Ni1 Ni 0.39202(2) 0.401218(16) 0.573047(13) 0.01256(6) Uani 1 1 d U . .
Ni2 Ni 0.51095(2) 0.258544(16) 0.760041(13) 0.01570(6) Uani 1 1 d . B .
O1 O 0.54284(12) 0.47502(9) 0.39317(8) 0.0199(3) Uani 1 1 d . . .
O2 O 0.30536(12) 0.31679(9) 0.75806(7) 0.0176(2) Uani 1 1 d . . .
N1 N 0.33342(14) 0.26701(11) 0.54484(9) 0.0163(3) Uani 1 1 d . . .
N2 N 0.48673(14) 0.39909(11) 0.44574(9) 0.0164(3) Uani 1 1 d U . .
N3 N 0.20866(14) 0.50342(11) 0.55687(9) 0.0149(3) Uani 1 1 d . . .
N4 N 0.27030(14) 0.38550(10) 0.69337(9) 0.0144(3) Uani 1 1 d . A .
N5 N 0.47523(17) 0.10878(12) 0.73620(10) 0.0260(3) Uani 1 1 d . . .
H5N H 0.4527 0.1224 0.6837 0.031 Uiso 1 1 calc R . .
N6 N 0.54031(15) 0.41286(12) 0.76691(9) 0.0198(3) Uani 1 1 d . . .
H6N H 0.5099 0.4516 0.7207 0.024 Uiso 1 1 calc R . .
N7 N 0.43198(16) 0.22176(12) 0.90003(10) 0.0227(3) Uani 1 1 d . . .
N8 N 0.56279(14) 0.29788(11) 0.62207(9) 0.0160(3) Uani 1 1 d . . .
N9 N 0.64149(14) 0.23678(11) 0.57685(9) 0.0165(3) Uani 1 1 d . B .
N10 N 0.71577(16) 0.17842(12) 0.53299(10) 0.0261(3) Uani 1 1 d . . .
N11 N 0.71440(16) 0.19358(14) 0.77446(11) 0.0315(4) Uani 1 1 d . . .
N12 N 0.82790(15) 0.18017(12) 0.73167(10) 0.0228(3) Uani 1 1 d . B .
N13 N 0.94208(18) 0.16495(16) 0.69210(13) 0.0435(5) Uani 1 1 d . . .
C1 C 0.25296(18) 0.20217(14) 0.59775(11) 0.0203(4) Uani 1 1 d . . .
H1 H 0.1996 0.2251 0.6484 0.024 Uiso 1 1 calc R . .
C2 C 0.24612(19) 0.10287(14) 0.58013(12) 0.0238(4) Uani 1 1 d . . .
H2 H 0.1882 0.0605 0.6176 0.029 Uiso 1 1 calc R . .
C3 C 0.32776(19) 0.06803(14) 0.50516(12) 0.0242(4) Uani 1 1 d . . .
H3 H 0.3280 0.0008 0.4924 0.029 Uiso 1 1 calc R . .
C4 C 0.40898(18) 0.13517(14) 0.44950(12) 0.0222(4) Uani 1 1 d . . .
H4 H 0.4639 0.1135 0.3988 0.027 Uiso 1 1 calc R . .
C5 C 0.40757(17) 0.23531(13) 0.47028(11) 0.0174(3) Uani 1 1 d . . .
C6 C 0.48327(17) 0.31398(13) 0.41282(11) 0.0182(3) Uani 1 1 d . . .
C7 C 0.5452(2) 0.29459(14) 0.32324(12) 0.0230(4) Uani 1 1 d . . .
C8 C 0.4599(2) 0.27421(15) 0.27151(13) 0.0295(4) Uani 1 1 d . . .
H8 H 0.3630 0.2778 0.2919 0.035 Uiso 1 1 calc R . .
C9 C 0.5188(3) 0.24859(17) 0.18968(14) 0.0410(6) Uani 1 1 d . . .
H9 H 0.4608 0.2356 0.1556 0.049 Uiso 1 1 calc R . .
C10 C 0.6621(3) 0.24228(17) 0.15871(14) 0.0447(6) Uani 1 1 d . . .
H10 H 0.7011 0.2243 0.1042 0.054 Uiso 1 1 calc R . .
C11 C 0.7479(3) 0.26292(17) 0.20942(15) 0.0417(6) Uani 1 1 d . . .
H11 H 0.8447 0.2590 0.1885 0.050 Uiso 1 1 calc R . .
C12 C 0.6903(2) 0.28943(15) 0.29134(13) 0.0309(4) Uani 1 1 d . . .
H12 H 0.7485 0.3037 0.3247 0.037 Uiso 1 1 calc R . .
C13 C 0.18537(17) 0.56443(13) 0.48582(11) 0.0183(3) Uani 1 1 d . . .
H13 H 0.2544 0.5574 0.4366 0.022 Uiso 1 1 calc R . .
C14 C 0.06324(18) 0.63791(14) 0.48154(12) 0.0211(4) Uani 1 1 d . . .
H14 H 0.0506 0.6798 0.4310 0.025 Uiso 1 1 calc R . .
C15 C -0.03920(18) 0.64672(14) 0.55509(12) 0.0222(4) Uani 1 1 d . . .
H15 H -0.1229 0.6946 0.5545 0.027 Uiso 1 1 calc R . .
C16 C -0.01680(17) 0.58402(14) 0.62950(11) 0.0204(4) Uani 1 1 d . . .
H16 H -0.0854 0.5892 0.6791 0.024 Uiso 1 1 calc R . .
C17 C 0.10970(16) 0.51300(13) 0.62941(11) 0.0157(3) Uani 1 1 d . A .
C18 C 0.14495(17) 0.44384(13) 0.70517(11) 0.0170(3) Uani 1 1 d . . .
C19 C 0.0476(13) 0.4519(10) 0.7903(5) 0.0177(11) Uani 0.54(3) 1 d PGU A 1
C20 C 0.0061(10) 0.3601(9) 0.8364(5) 0.0234(14) Uani 0.54(3) 1 d PG A 1
H20 H 0.0341 0.2967 0.8130 0.028 Uiso 0.54(3) 1 calc PR A 1
C21 C -0.0772(9) 0.3632(11) 0.9175(4) 0.0298(19) Uani 0.54(3) 1 d PG A 1
H21 H -0.1049 0.3018 0.9483 0.036 Uiso 0.54(3) 1 calc PR A 1
C22 C -0.1190(9) 0.4580(12) 0.9525(4) 0.042(2) Uani 0.54(3) 1 d PG A 1
H22 H -0.1747 0.4601 1.0068 0.051 Uiso 0.54(3) 1 calc PR A 1
C23 C -0.0775(12) 0.5498(11) 0.9064(6) 0.043(2) Uani 0.54(3) 1 d PG A 1
H23 H -0.1055 0.6132 0.9298 0.052 Uiso 0.54(3) 1 calc PR A 1
C24 C 0.0057(14) 0.5467(9) 0.8253(5) 0.0300(15) Uani 0.54(3) 1 d PG A 1
H24 H 0.0335 0.6081 0.7945 0.036 Uiso 0.54(3) 1 calc PR A 1
C19' C 0.0436(14) 0.4304(11) 0.7884(5) 0.0178(11) Uani 0.46(3) 1 d PGU A 2
C20' C 0.0052(12) 0.3341(11) 0.8257(7) 0.0220(15) Uani 0.46(3) 1 d PG A 2
H20' H 0.0384 0.2745 0.7973 0.026 Uiso 0.46(3) 1 calc PR A 2
C21' C -0.0827(10) 0.3267(14) 0.9055(7) 0.038(2) Uani 0.46(3) 1 d PG A 2
H21' H -0.1084 0.2622 0.9305 0.046 Uiso 0.46(3) 1 calc PR A 2
C22' C -0.1323(9) 0.4157(17) 0.9479(5) 0.044(3) Uani 0.46(3) 1 d PG A 2
H22' H -0.1911 0.4107 1.0013 0.053 Uiso 0.46(3) 1 calc PR A 2
C23' C -0.0939(10) 0.5120(15) 0.9105(7) 0.041(2) Uani 0.46(3) 1 d PG A 2
H23' H -0.1271 0.5716 0.9389 0.050 Uiso 0.46(3) 1 calc PR A 2
C24' C -0.0060(14) 0.5194(12) 0.8308(7) 0.0276(16) Uani 0.46(3) 1 d PG A 2
H24' H 0.0197 0.5839 0.8058 0.033 Uiso 0.46(3) 1 calc PR A 2
C25 C 0.3499(2) 0.07063(17) 0.79114(16) 0.0401(5) Uani 1 1 d . B .
H25A H 0.3384 0.0063 0.7723 0.048 Uiso 1 1 calc R . .
H25B H 0.2664 0.1228 0.7849 0.048 Uiso 1 1 calc R . .
C26 C 0.3595(3) 0.04930(19) 0.88340(16) 0.0497(7) Uani 1 1 d U . .
H26A H 0.4556 0.0189 0.8895 0.060 Uiso 0.643(3) 1 calc PR B 1
H26B H 0.2971 0.0005 0.9133 0.060 Uiso 0.643(3) 1 calc PR B 1
C27 C 0.3148(3) 0.1553(3) 0.91927(19) 0.0295(7) Uani 0.643(3) 1 d P B 1
H27A H 0.2347 0.1949 0.8959 0.035 Uiso 0.643(3) 1 calc PR B 1
H27B H 0.2838 0.1427 0.9804 0.035 Uiso 0.643(3) 1 calc PR B 1
C28 C 0.3656(3) 0.3166(2) 0.94188(18) 0.0248(7) Uani 0.643(3) 1 d P B 1
H28A H 0.3403 0.2966 1.0027 0.030 Uiso 0.643(3) 1 calc PR B 1
H28B H 0.2790 0.3473 0.9215 0.030 Uiso 0.643(3) 1 calc PR B 1
C27' C 0.4764(7) 0.1087(4) 0.9182(4) 0.0339(12) Uani 0.357(3) 1 d PU B 2
H27C H 0.4725 0.0891 0.9786 0.041 Uiso 0.357(3) 1 calc PR B 2
H27D H 0.5727 0.0875 0.8883 0.041 Uiso 0.357(3) 1 calc PR B 2
C28' C 0.5267(5) 0.2759(5) 0.9356(3) 0.0272(13) Uani 0.357(3) 1 d P B 2
H28C H 0.6237 0.2619 0.9047 0.033 Uiso 0.357(3) 1 calc PR B 2
H28D H 0.5247 0.2501 0.9952 0.033 Uiso 0.357(3) 1 calc PR B 2
C29 C 0.4655(3) 0.40189(19) 0.92485(14) 0.0396(5) Uani 1 1 d . . .
H29A H 0.4380 0.4482 0.9692 0.048 Uiso 0.643(3) 1 calc PR B 1
H29B H 0.5631 0.3681 0.9235 0.048 Uiso 0.643(3) 1 calc PR B 1
C30 C 0.4492(2) 0.46334(16) 0.84005(12) 0.0281(4) Uani 1 1 d . B .
H30A H 0.3510 0.4719 0.8346 0.034 Uiso 1 1 calc R . .
H30B H 0.4716 0.5331 0.8383 0.034 Uiso 1 1 calc R . .
C31 C 0.5987(3) 0.02280(16) 0.72664(15) 0.0394(5) Uani 1 1 d . . .
H31A H 0.6716 0.0447 0.6810 0.059 Uiso 1 1 calc R . .
H31B H 0.5705 -0.0387 0.7142 0.059 Uiso 1 1 calc R . .
H31C H 0.6341 0.0066 0.7785 0.059 Uiso 1 1 calc R . .
C32 C 0.5452(3) 0.1639(3) 0.9445(2) 0.0331(8) Uani 0.643(3) 1 d P B 1
H32A H 0.5880 0.1004 0.9192 0.050 Uiso 0.643(3) 1 calc PR B 1
H32B H 0.5054 0.1463 1.0034 0.050 Uiso 0.643(3) 1 calc PR B 1
H32C H 0.6156 0.2073 0.9398 0.050 Uiso 0.643(3) 1 calc PR B 1
C32' C 0.2844(6) 0.2549(5) 0.9419(3) 0.0289(13) Uani 0.357(3) 1 d P B 2
H32D H 0.2597 0.3302 0.9315 0.043 Uiso 0.357(3) 1 calc PR B 2
H32E H 0.2740 0.2339 1.0019 0.043 Uiso 0.357(3) 1 calc PR B 2
H32F H 0.2230 0.2223 0.9195 0.043 Uiso 0.357(3) 1 calc PR B 2
C33 C 0.68772(19) 0.42966(17) 0.75646(13) 0.0288(4) Uani 1 1 d . . .
H33A H 0.7254 0.3954 0.8053 0.043 Uiso 1 1 calc R . .
H33B H 0.6897 0.5039 0.7507 0.043 Uiso 1 1 calc R . .
H33C H 0.7439 0.4006 0.7065 0.043 Uiso 1 1 calc R . .
N14 N -0.1313(3) -0.19332(18) 0.74483(17) 0.0568(6) Uani 1 1 d . . .
C34 C -0.0824(2) -0.14652(19) 0.68334(18) 0.0422(6) Uani 1 1 d . . .
C35 C -0.0233(3) -0.0861(2) 0.60510(18) 0.0515(7) Uani 1 1 d . . .
H35A H -0.0710 -0.0920 0.5609 0.077 Uiso 1 1 calc R . .
H35B H 0.0759 -0.1129 0.5888 0.077 Uiso 1 1 calc R . .
H35C H -0.0357 -0.0133 0.6139 0.077 Uiso 1 1 calc R . .
N15' N 1.0929(10) -0.1113(8) 0.9554(6) 0.091(4) Uani 0.328(5) 1 d P C 2
C36' C 1.0089(10) -0.0638(8) 0.9199(6) 0.065(3) Uani 0.328(5) 1 d P C 2
C37' C 0.9130(15) -0.0048(14) 0.8699(11) 0.065(3) Uani 0.328(5) 1 d P C 2
H37E H 0.9627 0.0384 0.8242 0.098 Uiso 0.328(5) 1 calc PR C 2
H37F H 0.8399 0.0394 0.9045 0.098 Uiso 0.328(5) 1 calc PR C 2
H37D H 0.8712 -0.0519 0.8469 0.098 Uiso 0.328(5) 1 calc PR C 2
N15 N 0.8749(4) 0.1077(3) 0.9722(2) 0.0669(13) Uani 0.672(5) 1 d P C 1
C36 C 0.9130(4) 0.0507(3) 0.9226(2) 0.0442(10) Uani 0.672(5) 1 d P C 1
C37 C 0.9615(6) -0.0239(5) 0.8598(5) 0.0547(15) Uani 0.672(5) 1 d P C 1
H37A H 0.9828 0.0139 0.8041 0.082 Uiso 0.672(5) 1 calc PR C 1
H37B H 0.8885 -0.0642 0.8618 0.082 Uiso 0.672(5) 1 calc PR C 1
H37C H 1.0451 -0.0706 0.8721 0.082 Uiso 0.672(5) 1 calc PR C 1
H26C H 0.431(8) -0.013(7) 0.888(5) 0.066 Uiso 0.357(3) 1 d P B 2
H26D H 0.256(8) 0.037(6) 0.918(5) 0.066 Uiso 0.357(3) 1 d P B 2
H29C H 0.406(9) 0.432(6) 0.962(5) 0.066 Uiso 0.357(3) 1 d P B 2
H29D H 0.560(9) 0.408(6) 0.937(5) 0.066 Uiso 0.357(3) 1 d P B 2

loop_
_atom_site_aniso_label
_atom_site_aniso_U_11
_atom_site_aniso_U_22
_atom_site_aniso_U_33
_atom_site_aniso_U_23
_atom_site_aniso_U_13
_atom_site_aniso_U_12
Ni1 0.01267(10) 0.01118(10) 0.01389(11) -0.00295(8) -0.00300(7) -0.00055(8)
Ni2 0.01536(10) 0.01473(11) 0.01666(11) -0.00282(8) -0.00495(8) 0.00109(8)
O1 0.0229(6) 0.0170(6) 0.0207(6) -0.0008(5) -0.0039(5) -0.0073(5)
O2 0.0170(5) 0.0188(6) 0.0157(6) 0.0018(5) -0.0049(4) -0.0006(5)
N1 0.0152(6) 0.0149(7) 0.0205(7) -0.0035(6) -0.0079(5) -0.0006(5)
N2 0.0156(6) 0.0166(7) 0.0170(6) -0.0014(6) -0.0034(5) -0.0029(5)
N3 0.0154(6) 0.0132(7) 0.0169(7) -0.0032(5) -0.0043(5) -0.0017(5)
N4 0.0162(6) 0.0127(6) 0.0149(7) -0.0014(5) -0.0050(5) -0.0018(5)
N5 0.0383(9) 0.0167(7) 0.0244(8) 0.0001(6) -0.0124(7) -0.0029(7)
N6 0.0200(7) 0.0213(7) 0.0195(7) -0.0055(6) -0.0046(6) -0.0039(6)
N7 0.0247(8) 0.0240(8) 0.0182(8) -0.0010(6) -0.0067(6) 0.0003(6)
N8 0.0158(6) 0.0155(7) 0.0168(7) -0.0039(6) -0.0047(5) 0.0004(5)
N9 0.0155(6) 0.0160(7) 0.0192(7) -0.0021(6) -0.0053(5) -0.0032(5)
N10 0.0250(8) 0.0221(8) 0.0301(9) -0.0114(7) -0.0018(6) 0.0014(6)
N11 0.0204(8) 0.0409(10) 0.0288(9) -0.0015(8) -0.0077(6) 0.0063(7)
N12 0.0226(8) 0.0196(8) 0.0254(8) -0.0019(6) -0.0058(6) -0.0011(6)
N13 0.0246(9) 0.0489(12) 0.0458(12) 0.0056(9) 0.0032(8) 0.0005(8)
C1 0.0195(8) 0.0221(9) 0.0201(9) -0.0034(7) -0.0052(6) -0.0038(7)
C2 0.0236(9) 0.0218(9) 0.0278(10) 0.0000(8) -0.0060(7) -0.0092(7)
C3 0.0284(9) 0.0159(8) 0.0306(10) -0.0050(7) -0.0085(7) -0.0046(7)
C4 0.0246(9) 0.0184(9) 0.0248(9) -0.0060(7) -0.0062(7) -0.0023(7)
C5 0.0181(8) 0.0171(8) 0.0183(8) -0.0024(7) -0.0074(6) -0.0015(6)
C6 0.0192(8) 0.0161(8) 0.0196(9) -0.0039(7) -0.0048(6) -0.0012(6)
C7 0.0332(10) 0.0156(8) 0.0202(9) -0.0034(7) -0.0026(7) -0.0062(7)
C8 0.0456(12) 0.0226(10) 0.0245(10) -0.0029(8) -0.0092(8) -0.0127(9)
C9 0.0781(17) 0.0260(11) 0.0251(11) -0.0028(9) -0.0142(11) -0.0193(11)
C10 0.0793(18) 0.0280(11) 0.0242(11) -0.0105(9) 0.0065(11) -0.0155(11)
C11 0.0487(13) 0.0320(12) 0.0364(13) -0.0104(10) 0.0140(10) -0.0080(10)
C12 0.0350(11) 0.0248(10) 0.0306(11) -0.0089(8) 0.0020(8) -0.0046(8)
C13 0.0196(8) 0.0178(8) 0.0187(8) -0.0007(7) -0.0056(6) -0.0047(7)
C14 0.0236(9) 0.0184(8) 0.0220(9) 0.0028(7) -0.0101(7) -0.0028(7)
C15 0.0190(8) 0.0183(9) 0.0296(10) -0.0043(7) -0.0098(7) 0.0033(7)
C16 0.0163(8) 0.0224(9) 0.0223(9) -0.0068(7) -0.0042(6) 0.0009(7)
C17 0.0153(7) 0.0156(8) 0.0180(8) -0.0048(6) -0.0047(6) -0.0027(6)
C18 0.0156(7) 0.0188(8) 0.0168(8) -0.0041(7) -0.0036(6) -0.0014(6)
C19 0.0152(11) 0.021(3) 0.0158(10) -0.0055(15) -0.0039(8) 0.002(2)
C20 0.018(2) 0.026(4) 0.024(3) -0.008(2) -0.0059(19) 0.007(2)
C21 0.018(2) 0.048(5) 0.017(2) 0.006(3) 0.0003(18) -0.002(3)
C22 0.029(3) 0.070(7) 0.021(3) -0.014(3) -0.001(2) 0.009(3)
C23 0.046(4) 0.049(4) 0.031(3) -0.023(3) -0.005(2) 0.014(3)
C24 0.037(4) 0.028(3) 0.022(3) -0.013(2) -0.004(2) 0.008(3)
C19' 0.0152(11) 0.022(3) 0.0159(11) -0.0061(15) -0.0044(9) 0.003(2)
C20' 0.018(2) 0.029(4) 0.017(3) 0.002(2) 0.000(2) -0.007(3)
C21' 0.025(3) 0.056(5) 0.030(4) 0.006(4) -0.006(3) -0.007(4)
C22' 0.025(3) 0.084(9) 0.016(3) -0.006(4) 0.004(2) -0.002(4)
C23' 0.033(3) 0.060(7) 0.030(4) -0.030(5) 0.001(3) 0.005(4)
C24' 0.024(3) 0.029(4) 0.031(3) -0.009(3) -0.006(2) -0.002(3)
C25 0.0408(12) 0.0258(11) 0.0542(15) 0.0142(10) -0.0171(10) -0.0127(9)
C26 0.0780(19) 0.0285(12) 0.0393(14) 0.0002(10) 0.0055(12) -0.0238(12)
C27 0.0329(16) 0.0321(17) 0.0213(15) 0.0044(13) -0.0036(12) -0.0080(13)
C28 0.0263(15) 0.0287(16) 0.0162(14) -0.0039(12) -0.0010(10) 0.0002(12)
C27' 0.048(3) 0.026(3) 0.018(3) 0.007(2) -0.004(2) 0.006(2)
C28' 0.027(3) 0.040(3) 0.016(2) -0.007(2) -0.0053(19) -0.004(2)
C29 0.0612(15) 0.0355(12) 0.0226(11) -0.0146(9) 0.0041(10) -0.0144(11)
C30 0.0274(9) 0.0293(10) 0.0297(10) -0.0152(8) -0.0035(8) -0.0029(8)
C31 0.0603(14) 0.0172(10) 0.0370(12) -0.0076(9) -0.0097(10) 0.0057(9)
C32 0.0354(17) 0.0394(19) 0.0219(16) -0.0022(14) -0.0131(12) 0.0075(14)
C32' 0.031(3) 0.035(3) 0.018(3) 0.003(2) -0.003(2) -0.005(2)
C33 0.0258(9) 0.0368(11) 0.0278(10) -0.0092(9) -0.0041(7) -0.0120(8)
N14 0.0626(15) 0.0402(12) 0.0656(16) -0.0163(12) -0.0130(12) 0.0045(11)
C34 0.0338(12) 0.0369(13) 0.0595(17) -0.0235(12) -0.0116(11) 0.0025(10)
C35 0.0403(13) 0.0523(16) 0.0663(18) -0.0224(14) -0.0035(12) -0.0141(12)
N15' 0.089(6) 0.103(8) 0.068(6) 0.020(5) -0.027(5) 0.005(5)
C36' 0.069(5) 0.070(6) 0.043(4) 0.014(4) -0.012(4) 0.005(4)
C37' 0.069(5) 0.070(6) 0.043(4) 0.014(4) -0.012(4) 0.005(4)
N15 0.088(3) 0.067(3) 0.040(2) -0.0150(19) -0.0201(18) 0.017(2)
C36 0.050(2) 0.047(2) 0.033(2) -0.0024(17) -0.0104(15) -0.0022(17)
C37 0.073(4) 0.046(3) 0.048(3) -0.010(2) -0.025(3) 0.001(3)

loop_
_atom_type_symbol
_atom_type_description
_atom_type_scat_dispersion_real
_atom_type_scat_dispersion_imag
_atom_type_scat_source
C C 0.0033 0.0016 'International Tables Vol C Tables 4.2.6.8 and 6.1.1.4'
H H 0.0000 0.0000 'International Tables Vol C Tables 4.2.6.8 and 6.1.1.4'
N N 0.0061 0.0033 'International Tables Vol C Tables 4.2.6.8 and 6.1.1.4'
O O 0.0106 0.0060 'International Tables Vol C Tables 4.2.6.8 and 6.1.1.4'
Ni Ni 0.3393 1.1124 'International Tables Vol C Tables 4.2.6.8 and 6.1.1.4'

loop_
_geom_angle_atom_site_label_1
_geom_angle_atom_site_label_2
_geom_angle_atom_site_label_3
_geom_angle
_geom_angle_site_symmetry_1
_geom_angle_site_symmetry_3
O1 Ni1 N4 87.56(5) 2_666 .
O1 Ni1 N3 86.73(5) 2_666 .
N4 Ni1 N3 78.71(5) . .
O1 Ni1 N2 103.63(5) 2_666 .
N4 Ni1 N2 168.12(5) . .
N3 Ni1 N2 97.70(5) . .
O1 Ni1 N1 175.74(5) 2_666 .
N4 Ni1 N1 90.81(5) . .
N3 Ni1 N1 96.81(5) . .
N2 Ni1 N1 78.30(6) . .
O1 Ni1 N8 88.65(5) 2_666 .
N4 Ni1 N8 87.97(5) . .
N3 Ni1 N8 166.07(5) . .
N2 Ni1 N8 96.16(5) . .
N1 Ni1 N8 87.35(5) . .
O2 Ni2 N11 174.34(6) . .
O2 Ni2 N6 88.16(5) . .
N11 Ni2 N6 93.11(7) . .
O2 Ni2 N5 88.67(6) . .
N11 Ni2 N5 90.74(7) . .
N6 Ni2 N5 172.28(6) . .
O2 Ni2 N8 89.52(5) . .
N11 Ni2 N8 96.06(6) . .
N6 Ni2 N8 85.84(6) . .
N5 Ni2 N8 87.10(6) . .
O2 Ni2 N7 84.12(5) . .
N11 Ni2 N7 90.27(6) . .
N6 Ni2 N7 95.31(6) . .
N5 Ni2 N7 91.36(6) . .
N8 Ni2 N7 173.50(5) . .
N2 O1 Ni1 126.21(10) . 2_666
N4 O2 Ni2 120.08(9) . .
C1 N1 C5 118.69(15) . .
C1 N1 Ni1 127.25(12) . .
C5 N1 Ni1 112.88(11) . .
C6 N2 O1 116.60(14) . .
C6 N2 Ni1 115.39(11) . .
O1 N2 Ni1 127.90(11) . .
C13 N3 C17 119.28(14) . .
C13 N3 Ni1 126.53(11) . .
C17 N3 Ni1 113.95(11) . .
C18 N4 O2 117.78(13) . .
C18 N4 Ni1 116.64(11) . .
O2 N4 Ni1 125.46(10) . .
C25 N5 C31 111.07(16) . .
C25 N5 Ni2 115.28(13) . .
C31 N5 Ni2 117.18(13) . .
C33 N6 C30 110.62(14) . .
C33 N6 Ni2 116.68(12) . .
C30 N6 Ni2 114.97(11) . .
C27' N7 C32' 111.3(3) . .
C27' N7 C28 142.0(3) . .
C32' N7 C28 49.8(3) . .
C27' N7 C32 50.6(3) . .
C32' N7 C32 124.6(3) . .
C28 N7 C32 108.2(2) . .
C27' N7 C27 64.2(3) . .
C32' N7 C27 54.1(3) . .
C28 N7 C27 103.52(19) . .
C32 N7 C27 107.1(2) . .
C27' N7 C28' 107.2(4) . .
C32' N7 C28' 108.4(3) . .
C28 N7 C28' 62.5(2) . .
C32 N7 C28' 56.6(3) . .
C27 N7 C28' 146.9(3) . .
C27' N7 Ni2 105.0(2) . .
C32' N7 Ni2 122.9(2) . .
C28 N7 Ni2 112.74(14) . .
C32 N7 Ni2 112.48(15) . .
C27 N7 Ni2 112.30(14) . .
C28' N7 Ni2 100.7(2) . .
N9 N8 Ni1 118.36(11) . .
N9 N8 Ni2 121.56(11) . .
Ni1 N8 Ni2 112.43(6) . .
N10 N9 N8 179.26(17) . .
N12 N11 Ni2 137.95(14) . .
N13 N12 N11 177.4(2) . .
N1 C1 C2 122.92(16) . .
C1 C2 C3 118.47(17) . .
C4 C3 C2 118.95(17) . .
C3 C4 C5 119.43(17) . .
N1 C5 C4 121.42(16) . .
N1 C5 C6 115.46(15) . .
C4 C5 C6 123.11(16) . .
N2 C6 C5 115.61(15) . .
N2 C6 C7 124.92(15) . .
C5 C6 C7 119.45(15) . .
C8 C7 C12 118.93(18) . .
C8 C7 C6 120.08(17) . .
C12 C7 C6 120.85(17) . .
C9 C8 C7 120.5(2) . .
C10 C9 C8 120.5(2) . .
C9 C10 C11 119.5(2) . .
C10 C11 C12 120.6(2) . .
C11 C12 C7 119.9(2) . .
N3 C13 C14 123.28(16) . .
C15 C14 C13 117.67(16) . .
C16 C15 C14 119.85(16) . .
C15 C16 C17 119.33(16) . .
N3 C17 C16 120.58(15) . .
N3 C17 C18 115.70(14) . .
C16 C17 C18 123.72(15) . .
N4 C18 C17 114.86(14) . .
N4 C18 C19' 120.4(6) . .
C17 C18 C19' 124.5(6) . .
N4 C18 C19 124.2(5) . .
C17 C18 C19 120.5(5) . .
C19' C18 C19 11.4(6) . .
C20 C19 C24 120.0 . .
C20 C19 C18 118.2(5) . .
C24 C19 C18 121.7(5) . .
C19 C20 C21 120.0 . .
C20 C21 C22 120.0 . .
C23 C22 C21 120.0 . .
C22 C23 C24 120.0 . .
C23 C24 C19 120.0 . .
C20' C19' C24' 120.0 . .
C20' C19' C18 123.4(6) . .
C24' C19' C18 116.5(6) . .
C21' C20' C19' 120.0 . .
C20' C21' C22' 120.0 . .
C23' C22' C21' 120.0 . .
C24' C23' C22' 120.0 . .
C23' C24' C19' 120.0 . .
N5 C25 C26 113.2(2) . .
C25 C26 C27 106.7(2) . .
C25 C26 C27' 118.4(2) . .
C27 C26 C27' 57.6(2) . .
N7 C27 C26 113.7(2) . .
N7 C28 C29 112.6(2) . .
N7 C27' C26 106.1(4) . .
N7 C28' C29 107.1(3) . .
C30 C29 C28 106.4(2) . .
C30 C29 C28' 122.6(2) . .
C28 C29 C28' 57.9(2) . .
N6 C30 C29 113.57(17) . .
N14 C34 C35 178.8(3) . .
N15' C36' C37' 175.4(12) . .
N15 C36 C37 179.2(5) . .

loop_
_geom_bond_atom_site_label_1
_geom_bond_atom_site_label_2
_geom_bond_distance
_geom_bond_site_symmetry_2
Ni1 O1 2.0351(12) 2_666
Ni1 N4 2.0560(13) .
Ni1 N3 2.0596(13) .
Ni1 N2 2.0729(14) .
Ni1 N1 2.0868(14) .
Ni1 N8 2.1515(13) .
Ni2 O2 2.0177(11) .
Ni2 N11 2.0600(15) .
Ni2 N6 2.1082(15) .
Ni2 N5 2.1537(16) .
Ni2 N8 2.1870(14) .
Ni2 N7 2.2420(15) .
O1 N2 1.3241(18) .
O1 Ni1 2.0351(12) 2_666
O2 N4 1.3303(17) .
N1 C1 1.346(2) .
N1 C5 1.347(2) .
N2 C6 1.312(2) .
N3 C13 1.332(2) .
N3 C17 1.356(2) .
N4 C18 1.305(2) .
N5 C25 1.474(3) .
N5 C31 1.478(3) .
N6 C33 1.475(2) .
N6 C30 1.478(2) .
N7 C27' 1.454(6) .
N7 C32' 1.469(5) .
N7 C28 1.470(3) .
N7 C32 1.477(3) .
N7 C27 1.522(3) .
N7 C28' 1.522(6) .
N8 N9 1.2077(19) .
N9 N10 1.157(2) .
N11 N12 1.172(2) .
N12 N13 1.159(2) .
C1 C2 1.384(2) .
C2 C3 1.388(3) .
C3 C4 1.388(3) .
C4 C5 1.394(2) .
C5 C6 1.472(2) .
C6 C7 1.487(2) .
C7 C8 1.395(3) .
C7 C12 1.397(3) .
C8 C9 1.391(3) .
C9 C10 1.376(4) .
C10 C11 1.388(4) .
C11 C12 1.394(3) .
C13 C14 1.387(2) .
C14 C15 1.385(2) .
C15 C16 1.384(3) .
C16 C17 1.395(2) .
C17 C18 1.472(2) .
C18 C19' 1.499(7) .
C18 C19 1.502(6) .
C19 C20 1.3900 .
C19 C24 1.3900 .
C20 C21 1.3900 .
C21 C22 1.3900 .
C22 C23 1.3900 .
C23 C24 1.3900 .
C19' C20' 1.3900 .
C19' C24' 1.3900 .
C20' C21' 1.3900 .
C21' C22' 1.3900 .
C22' C23' 1.3900 .
C23' C24' 1.3900 .
C25 C26 1.501(4) .
C26 C27 1.529(4) .
C26 C27' 1.734(7) .
C28 C29 1.576(4) .
C28' C29 1.629(6) .
C29 C30 1.506(3) .
N14 C34 1.146(3) .
C34 C35 1.454(4) .
N15' C36' 1.137(12) .
C36' C37' 1.414(17) .
N15 C36 1.132(5) .
C36 C37 1.457(7) .
